data_7251258
loop_
_publ_author_name
'Zaworotko, Michael'
'Singh, Bharti'
'He, Tao'

_publ_section_title
;
 Crystal engineering of Nickel(II) coordination networks sustained by
 aliphatic dicarboxylate linker ligands
;
_journal_name_full CrystEngComm
_journal_paper_doi 10.1039/D5CE00918A
_journal_year 2025
_chemical_formula_moiety 'C19 H16 N3 Ni O5, H2 O'
_chemical_formula_sum 'C19 H18 N3 Ni O6'
_chemical_formula_weight 443.05
_space_group_crystal_system triclinic
_space_group_IT_number 2
_space_group_name_Hall '-P 1'
_space_group_name_H-M_alt 'P -1'
_atom_sites_solution_hydrogens mixed
_audit_creation_date 2024-12-02
_audit_creation_method
;
Olex2 1.5
(compiled 2024.02.16 svn.r378c4104 for OlexSys, GUI svn.r6817)
;
_audit_update_record
;
2025-05-09 deposited with the CCDC.	2025-11-07 downloaded from the CCDC.
;
_cell_angle_alpha 70.7980(10)
_cell_angle_beta 79.6920(10)
_cell_angle_gamma 75.8310(10)
_cell_formula_units_Z 2
_cell_length_a 9.2250(2)
_cell_length_b 9.5660(2)
_cell_length_c 11.7477(3)
_cell_measurement_reflns_used 9579
_cell_measurement_temperature 101.00
_cell_measurement_theta_max 28.31
_cell_measurement_theta_min 2.90
_cell_volume 943.73(4)
_computing_cell_refinement 'SAINT V8.40B (?, 2016)'
_computing_data_reduction 'SAINT V8.40B (?, 2016)'
_computing_molecular_graphics 'Olex2 1.5 (Dolomanov et al., 2009)'
_computing_publication_material 'Olex2 1.5 (Dolomanov et al., 2009)'
_computing_structure_refinement 'XL  (Sheldrick, 2008)'
_diffrn_ambient_temperature 101.00
_diffrn_measured_fraction_theta_full 0.999
_diffrn_measured_fraction_theta_max 0.999
_diffrn_measurement_device_type 'Bruker APEX-II CCD'
_diffrn_measurement_method '\f and \w scans'
_diffrn_radiation_type MoK\a
_diffrn_radiation_wavelength 0.71073
_diffrn_reflns_av_R_equivalents 0.0642
_diffrn_reflns_av_unetI/netI 0.0294
_diffrn_reflns_Laue_measured_fraction_full 0.999
_diffrn_reflns_Laue_measured_fraction_max 0.999
_diffrn_reflns_limit_h_max 12
_diffrn_reflns_limit_h_min -12
_diffrn_reflns_limit_k_max 12
_diffrn_reflns_limit_k_min -12
_diffrn_reflns_limit_l_max 15
_diffrn_reflns_limit_l_min -15
_diffrn_reflns_number 41257
_diffrn_reflns_point_group_measured_fraction_full 0.999
_diffrn_reflns_point_group_measured_fraction_max 0.999
_diffrn_reflns_theta_full 25.242
_diffrn_reflns_theta_max 28.321
_diffrn_reflns_theta_min 2.897
_exptl_absorpt_coefficient_mu 1.071
_exptl_absorpt_correction_type multi-scan
_exptl_absorpt_process_details
;
SADABS-2016/2 (Bruker,2016/2) was used for absorption correction.
wR2(int) was 0.0754 before and 0.0691 after correction.
The Ratio of minimum to maximum transmission is 0.8977.
The \l/2 correction factor is Not present.
;
_exptl_crystal_colour green
_exptl_crystal_colour_primary green
_exptl_crystal_density_diffrn 1.559
_exptl_crystal_density_meas 1.558
_exptl_crystal_description block
_exptl_crystal_F_000 600
_exptl_crystal_size_max 0.29
_exptl_crystal_size_mid 0.22
_exptl_crystal_size_min 0.19
_exptl_transmission_factor_max 0.816
_exptl_transmission_factor_min 0.754
_refine_diff_density_max 0.951
_refine_diff_density_min -0.430
_refine_diff_density_rms 0.082
_refine_ls_extinction_method none
_refine_ls_goodness_of_fit_ref 1.058
_refine_ls_hydrogen_treatment constr
_refine_ls_matrix_type full
_refine_ls_number_parameters 266
_refine_ls_number_reflns 4716
_refine_ls_number_restraints 0
_refine_ls_restrained_S_all 1.058
_refine_ls_R_factor_all 0.0400
_refine_ls_R_factor_gt 0.0336
_refine_ls_shift/su_max 0.001
_refine_ls_shift/su_mean 0.000
_refine_ls_structure_factor_coef Fsqd
_refine_ls_weighting_details 'w=1/[\s^2^(Fo^2^)+(0.0350P)^2^+1.2715P] where P=(Fo^2^+2Fc^2^)/3'
_refine_ls_weighting_scheme calc
_refine_ls_wR_factor_gt 0.0821
_refine_ls_wR_factor_ref 0.0861
_reflns_Friedel_coverage 0.000
_reflns_number_gt 4226
_reflns_number_total 4716
_reflns_threshold_expression 'I > 2\s(I)'
_cod_data_source_file d5ce00918a2.cif
_cod_data_source_block dia-muc-Ni
_cod_database_code 7251258
_shelx_shelxl_version_number 2019/1
_shelx_space_group_comment
;
The symmetry employed for this shelxl refinement is uniquely defined
by the following loop, which should always be used as a source of
symmetry information in preference to the above space-group names.
They are only intended as comments.
;
_olex2_refinement_description
;
1. Fixed Uiso
 At 1.2 times of:
  All C(H) groups
 At 1.5 times of:
  All O(H,H) groups
2.a Free rotating group:
 O6(H6A,H6B)
2.b Rotating group:
 O1(H1A,H1B)
2.c Aromatic/amide H refined with riding coordinates:
 C12(H12), C4(H4), C6(H6), C3(H3), C8(H8), C5(H5), C15(H15), C2(H2), C11(H11),
 C9(H9), C18(H18), C13(H13), C19(H19), C14(H14)
;
_olex2_submission_special_instructions 'No special instructions were received'

loop_
_space_group_symop_operation_xyz
'x, y, z'
'-x, -y, -z'

loop_
_atom_site_label
_atom_site_type_symbol
_atom_site_fract_x
_atom_site_fract_y
_atom_site_fract_z
_atom_site_U_iso_or_equiv
_atom_site_adp_type
_atom_site_occupancy
_atom_site_site_symmetry_order
_atom_site_calc_flag
_atom_site_refinement_flags_posn
_atom_site_refinement_flags_adp
_atom_site_refinement_flags_occupancy
_atom_site_disorder_assembly
_atom_site_disorder_group
Ni Ni 0.54536(3) 0.40291(3) 0.22894(2) 0.00816(7) Uani 1 1 d . . . . .
O4 O 0.65850(15) 0.43243(15) 0.34886(12) 0.0127(3) Uani 1 1 d . . . . .
O3 O 0.66536(16) 0.18952(15) 0.21117(12) 0.0128(3) Uani 1 1 d . . . . .
O5 O 0.47015(15) 0.31400(15) 0.11023(12) 0.0115(3) Uani 1 1 d . . . . .
O1 O 0.68866(15) 0.50653(15) 0.07895(12) 0.0120(3) Uani 1 1 d . . . . .
H1A H 0.745228 0.549676 0.103030 0.018 Uiso 1 1 d R U . . .
H1B H 0.634898 0.580686 0.028300 0.018 Uiso 1 1 d R U . . .
O2 O 0.83254(17) 0.55799(18) 0.22787(13) 0.0193(3) Uani 1 1 d . . . . .
N1 N 0.41278(18) 0.28439(18) 0.37026(14) 0.0113(3) Uani 1 1 d . . . . .
N2 N 0.24250(18) 0.14621(18) 0.46484(14) 0.0112(3) Uani 1 1 d . . . . .
O6 O 1.0819(2) 0.3815(2) 0.12750(16) 0.0281(4) Uani 1 1 d G . . . .
H6A H 1.012371 0.446945 0.153634 0.042 Uiso 1 1 d G U . . .
H6B H 1.129197 0.435893 0.064031 0.042 Uiso 1 1 d G U . . .
N3 N 0.39447(18) 0.60120(17) 0.21131(14) 0.0118(3) Uani 1 1 d . . . . .
C16 C 0.20744(19) 0.79329(18) 0.15420(16) 0.0070(3) Uani 1 1 d . . . . .
C7 C 0.1185(2) 0.0730(2) 0.48321(17) 0.0114(3) Uani 1 1 d . . . . .
C12 C 0.9686(2) 0.5116(2) 0.44419(17) 0.0147(4) Uani 1 1 d . . . . .
H12 H 1.023221 0.554068 0.369098 0.018 Uiso 1 1 calc R U . . .
C1 C 0.5724(2) 0.1959(2) 0.14213(16) 0.0108(3) Uani 1 1 d . . . . .
C4 C 0.2916(2) 0.2420(2) 0.35878(17) 0.0127(4) Uani 1 1 d . . . . .
H4 H 0.244993 0.274208 0.286102 0.015 Uiso 1 1 calc R U . . .
C6 C 0.4431(2) 0.2131(2) 0.48876(17) 0.0140(4) Uani 1 1 d . . . . .
H6 H 0.524543 0.222334 0.523326 0.017 Uiso 1 1 calc R U . . .
C10 C 0.7731(2) 0.4915(2) 0.33030(17) 0.0120(3) Uani 1 1 d . . . . .
C3 C 0.4944(2) 0.0641(2) 0.02184(18) 0.0147(4) Uani 1 1 d . . . . .
H3 H 0.420545 0.152270 -0.006707 0.018 Uiso 1 1 calc R U . . .
C8 C 0.0142(2) 0.1247(2) 0.39958(18) 0.0160(4) Uani 1 1 d . . . . .
H8 H 0.024129 0.209761 0.330696 0.019 Uiso 1 1 calc R U . . .
C5 C 0.3391(2) 0.1278(2) 0.54869(17) 0.0147(4) Uani 1 1 d . . . . .
H5 H 0.333761 0.067719 0.631205 0.018 Uiso 1 1 calc R U . . .
C15 C 0.2922(2) 0.6637(2) 0.13474(18) 0.0130(4) Uani 1 1 d . . . . .
H15 H 0.279281 0.623655 0.074008 0.016 Uiso 1 1 calc R U . . .
C2 C 0.5827(2) 0.0636(2) 0.10000(18) 0.0146(4) Uani 1 1 d . . . . .
H2 H 0.655184 -0.025177 0.129987 0.018 Uiso 1 1 calc R U . . .
C17 C 0.0990(2) 0.8979(2) 0.07806(18) 0.0151(4) Uani 1 1 d . . . . .
C11 C 0.8385(2) 0.4761(2) 0.44229(18) 0.0171(4) Uani 1 1 d . . . . .
H11 H 0.782876 0.438104 0.518039 0.021 Uiso 1 1 calc R U . . .
C9 C -0.1052(2) 0.0522(2) 0.41629(18) 0.0162(4) Uani 1 1 d . . . . .
H9 H -0.177200 0.088117 0.359346 0.019 Uiso 1 1 calc R U . . .
C18 C 0.0739(2) 1.0507(2) 0.0676(2) 0.0183(4) Uani 1 1 d . . . . .
H18 H 0.124433 1.084654 0.113985 0.022 Uiso 1 1 calc R U . . .
C13 C 0.3768(2) 0.6945(2) 0.28292(18) 0.0170(4) Uani 1 1 d . . . . .
H13 H 0.435844 0.678073 0.346361 0.020 Uiso 1 1 calc R U . . .
C19 C 0.0255(2) 0.8467(2) 0.0111(2) 0.0186(4) Uani 1 1 d . . . . .
H19 H 0.043094 0.741949 0.019064 0.022 Uiso 1 1 calc R U . . .
C14 C 0.2618(2) 0.8138(2) 0.24838(19) 0.0188(4) Uani 1 1 d . . . . .
H14 H 0.225925 0.894973 0.282343 0.023 Uiso 1 1 calc R U . . .

loop_
_atom_site_aniso_label
_atom_site_aniso_U_11
_atom_site_aniso_U_22
_atom_site_aniso_U_33
_atom_site_aniso_U_23
_atom_site_aniso_U_13
_atom_site_aniso_U_12
Ni 0.00860(12) 0.00874(11) 0.00826(12) -0.00224(8) -0.00270(8) -0.00288(8)
O4 0.0115(6) 0.0177(6) 0.0118(6) -0.0045(5) -0.0033(5) -0.0066(5)
O3 0.0152(7) 0.0119(6) 0.0124(6) -0.0032(5) -0.0056(5) -0.0022(5)
O5 0.0141(6) 0.0115(6) 0.0101(6) -0.0031(5) -0.0041(5) -0.0031(5)
O1 0.0125(6) 0.0135(6) 0.0109(6) -0.0025(5) -0.0040(5) -0.0036(5)
O2 0.0192(7) 0.0293(8) 0.0128(7) -0.0031(6) -0.0035(6) -0.0140(6)
N1 0.0114(7) 0.0129(7) 0.0104(7) -0.0025(6) -0.0024(6) -0.0044(6)
N2 0.0101(7) 0.0127(7) 0.0110(7) -0.0010(6) -0.0029(6) -0.0052(6)
O6 0.0232(8) 0.0313(9) 0.0231(8) 0.0001(7) -0.0001(7) -0.0065(7)
N3 0.0119(7) 0.0110(7) 0.0114(7) -0.0022(6) -0.0011(6) -0.0022(6)
C16 0.0070(7) 0.0049(7) 0.0092(8) -0.0027(6) -0.0027(6) 0.0011(6)
C7 0.0099(8) 0.0125(8) 0.0126(8) -0.0023(7) -0.0018(7) -0.0052(7)
C12 0.0136(9) 0.0199(9) 0.0123(9) -0.0047(7) -0.0035(7) -0.0052(7)
C1 0.0148(9) 0.0100(8) 0.0087(8) -0.0026(6) -0.0015(6) -0.0044(7)
C4 0.0125(8) 0.0144(8) 0.0108(8) -0.0001(7) -0.0033(7) -0.0057(7)
C6 0.0156(9) 0.0167(9) 0.0121(9) -0.0041(7) -0.0040(7) -0.0059(7)
C10 0.0109(8) 0.0147(8) 0.0124(8) -0.0051(7) -0.0033(7) -0.0034(7)
C3 0.0207(10) 0.0113(8) 0.0139(9) -0.0042(7) -0.0017(7) -0.0059(7)
C8 0.0159(9) 0.0153(9) 0.0146(9) 0.0037(7) -0.0055(7) -0.0074(7)
C5 0.0162(9) 0.0185(9) 0.0105(8) -0.0003(7) -0.0055(7) -0.0080(7)
C15 0.0127(9) 0.0114(8) 0.0146(9) -0.0039(7) -0.0019(7) -0.0014(7)
C2 0.0191(9) 0.0104(8) 0.0156(9) -0.0050(7) -0.0030(7) -0.0030(7)
C17 0.0113(9) 0.0145(9) 0.0174(9) -0.0036(7) -0.0035(7) 0.0015(7)
C11 0.0155(9) 0.0270(10) 0.0116(9) -0.0048(8) -0.0031(7) -0.0094(8)
C9 0.0142(9) 0.0177(9) 0.0158(9) 0.0024(7) -0.0075(7) -0.0076(7)
C18 0.0178(10) 0.0162(9) 0.0221(10) -0.0066(8) -0.0073(8) -0.0007(8)
C13 0.0203(10) 0.0173(9) 0.0146(9) -0.0063(7) -0.0040(8) -0.0023(8)
C19 0.0185(10) 0.0126(9) 0.0248(11) -0.0058(8) -0.0054(8) -0.0007(7)
C14 0.0228(10) 0.0177(9) 0.0180(10) -0.0094(8) -0.0054(8) 0.0003(8)

loop_
_atom_type_symbol
_atom_type_description
_atom_type_scat_dispersion_real
_atom_type_scat_dispersion_imag
_atom_type_scat_source
C C 0.0033 0.0016 'International Tables Vol C Tables 4.2.6.8 and 6.1.1.4'
H H 0.0000 0.0000 'International Tables Vol C Tables 4.2.6.8 and 6.1.1.4'
N N 0.0061 0.0033 'International Tables Vol C Tables 4.2.6.8 and 6.1.1.4'
Ni Ni 0.3393 1.1124 'International Tables Vol C Tables 4.2.6.8 and 6.1.1.4'
O O 0.0106 0.0060 'International Tables Vol C Tables 4.2.6.8 and 6.1.1.4'

loop_
_geom_angle_atom_site_label_1
_geom_angle_atom_site_label_2
_geom_angle_atom_site_label_3
_geom_angle
_geom_angle_site_symmetry_1
_geom_angle_site_symmetry_3
_geom_angle_publ_flag
O4 Ni O3 101.88(5) . . ?
O4 Ni O5 164.08(5) . . ?
O4 Ni O1 92.38(5) . . ?
O4 Ni N1 90.02(6) . . ?
O4 Ni N3 94.89(6) . . ?
O4 Ni C1 132.71(6) . . ?
O3 Ni O5 62.21(5) . . ?
O3 Ni C1 30.89(6) . . ?
O5 Ni C1 31.38(6) . . ?
O1 Ni O3 88.32(5) . . ?
O1 Ni O5 87.72(5) . . ?
O1 Ni C1 89.13(6) . . ?
N1 Ni O3 86.66(6) . . ?
N1 Ni O5 88.71(6) . . ?
N1 Ni O1 174.79(6) . . ?
N1 Ni C1 85.85(6) . . ?
N3 Ni O3 163.23(6) . . ?
N3 Ni O5 101.02(6) . . ?
N3 Ni O1 91.27(6) . . ?
N3 Ni N1 93.13(6) . . ?
N3 Ni C1 132.35(6) . . ?
C10 O4 Ni 129.72(12) . . ?
C1 O3 Ni 89.00(11) . . ?
C1 O5 Ni 88.13(11) . . ?
Ni O1 H1A 109.5 . . ?
Ni O1 H1B 109.5 . . ?
H1A O1 H1B 104.4 . . ?
C4 N1 Ni 124.98(13) . . ?
C4 N1 C6 106.12(15) . . ?
C6 N1 Ni 128.12(13) . . ?
C4 N2 C7 125.81(16) . . ?
C4 N2 C5 107.13(15) . . ?
C5 N2 C7 126.99(16) . . ?
H6A O6 H6B 104.5 . . ?
C15 N3 Ni 128.08(13) . . ?
C15 N3 C13 106.44(16) . . ?
C13 N3 Ni 125.44(13) . . ?
C15 C16 C17 125.10(17) . . ?
C15 C16 C14 107.07(16) . . ?
C14 C16 C17 127.19(17) . . ?
C8 C7 N2 120.08(16) . . ?
C8 C7 C9 120.19(17) . 2_556 ?
C9 C7 N2 119.71(16) 2_556 . ?
C12 C12 H12 118.4 2_766 . ?
C11 C12 C12 123.2(2) . 2_766 ?
C11 C12 H12 118.4 . . ?
O3 C1 Ni 60.11(9) . . ?
O3 C1 O5 120.43(17) . . ?
O3 C1 C2 118.88(17) . . ?
O5 C1 Ni 60.49(9) . . ?
O5 C1 C2 120.69(17) . . ?
C2 C1 Ni 175.02(14) . . ?
N1 C4 N2 110.96(16) . . ?
N1 C4 H4 124.5 . . ?
N2 C4 H4 124.5 . . ?
N1 C6 H6 125.1 . . ?
C5 C6 N1 109.88(17) . . ?
C5 C6 H6 125.1 . . ?
O4 C10 C11 114.73(17) . . ?
O2 C10 O4 125.28(17) . . ?
O2 C10 C11 119.98(17) . . ?
C3 C3 H3 118.5 2_655 . ?
C2 C3 C3 123.0(2) . 2_655 ?
C2 C3 H3 118.5 . . ?
C7 C8 H8 119.9 . . ?
C7 C8 C9 120.18(17) . . ?
C9 C8 H8 119.9 . . ?
N2 C5 H5 127.0 . . ?
C6 C5 N2 105.92(16) . . ?
C6 C5 H5 127.0 . . ?
N3 C15 C16 110.90(17) . . ?
N3 C15 H15 124.6 . . ?
C16 C15 H15 124.6 . . ?
C1 C2 H2 118.7 . . ?
C3 C2 C1 122.65(18) . . ?
C3 C2 H2 118.7 . . ?
C18 C17 C16 119.53(18) . . ?
C19 C17 C16 119.63(18) . . ?
C19 C17 C18 120.77(18) . . ?
C12 C11 C10 125.05(18) . . ?
C12 C11 H11 117.5 . . ?
C10 C11 H11 117.5 . . ?
C7 C9 C8 119.63(17) 2_556 . ?
C7 C9 H9 120.2 2_556 . ?
C8 C9 H9 120.2 . . ?
C17 C18 H18 120.2 . . ?
C19 C18 C17 119.64(19) 2_575 . ?
C19 C18 H18 120.2 2_575 . ?
N3 C13 H13 125.3 . . ?
C14 C13 N3 109.31(18) . . ?
C14 C13 H13 125.3 . . ?
C17 C19 H19 120.2 . . ?
C18 C19 C17 119.59(19) 2_575 . ?
C18 C19 H19 120.2 2_575 . ?
C16 C14 H14 126.9 . . ?
C13 C14 C16 106.28(17) . . ?
C13 C14 H14 126.9 . . ?

loop_
_geom_bond_atom_site_label_1
_geom_bond_atom_site_label_2
_geom_bond_distance
_geom_bond_site_symmetry_2
_geom_bond_publ_flag
Ni O4 2.0214(13) . ?
Ni O3 2.1277(14) . ?
Ni O5 2.1366(13) . ?
Ni O1 2.1199(13) . ?
Ni N1 2.0619(16) . ?
Ni N3 2.0324(16) . ?
Ni C1 2.4537(18) . ?
O4 C10 1.270(2) . ?
O3 C1 1.260(2) . ?
O5 C1 1.278(2) . ?
O1 H1A 0.8705 . ?
O1 H1B 0.8712 . ?
O2 C10 1.259(2) . ?
N1 C4 1.320(2) . ?
N1 C6 1.379(2) . ?
N2 C7 1.432(2) . ?
N2 C4 1.359(2) . ?
N2 C5 1.385(2) . ?
O6 H6A 0.8698 . ?
O6 H6B 0.8698 . ?
N3 C15 1.316(2) . ?
N3 C13 1.380(2) . ?
C16 C15 1.359(2) . ?
C16 C17 1.429(2) . ?
C16 C14 1.379(3) . ?
C7 C8 1.386(3) . ?
C7 C9 1.391(3) 2_556 ?
C12 C12 1.457(4) 2_766 ?
C12 H12 0.9500 . ?
C12 C11 1.330(3) . ?
C1 C2 1.480(2) . ?
C4 H4 0.9500 . ?
C6 H6 0.9500 . ?
C6 C5 1.359(3) . ?
C10 C11 1.493(3) . ?
C3 C3 1.452(4) 2_655 ?
C3 H3 0.9500 . ?
C3 C2 1.330(3) . ?
C8 H8 0.9500 . ?
C8 C9 1.392(3) . ?
C5 H5 0.9500 . ?
C15 H15 0.9500 . ?
C2 H2 0.9500 . ?
C17 C18 1.390(3) . ?
C17 C19 1.388(3) . ?
C11 H11 0.9500 . ?
C9 H9 0.9500 . ?
C18 H18 0.9500 . ?
C18 C19 1.387(3) 2_575 ?
C13 H13 0.9500 . ?
C13 C14 1.360(3) . ?
C19 H19 0.9500 . ?
C14 H14 0.9500 . ?

loop_
_geom_torsion_atom_site_label_1
_geom_torsion_atom_site_label_2
_geom_torsion_atom_site_label_3
_geom_torsion_atom_site_label_4
_geom_torsion
_geom_torsion_site_symmetry_1
_geom_torsion_site_symmetry_2
_geom_torsion_site_symmetry_3
_geom_torsion_site_symmetry_4
_geom_torsion_publ_flag
Ni O4 C10 O2 7.0(3) . . . . ?
Ni O4 C10 C11 -172.45(13) . . . . ?
Ni O3 C1 O5 4.82(17) . . . . ?
Ni O3 C1 C2 -174.40(15) . . . . ?
Ni O5 C1 O3 -4.81(17) . . . . ?
Ni O5 C1 C2 174.40(16) . . . . ?
Ni N1 C4 N2 170.44(12) . . . . ?
Ni N1 C6 C5 -170.27(14) . . . . ?
Ni N3 C15 C16 177.15(13) . . . . ?
Ni N3 C13 C14 -177.56(14) . . . . ?
O4 C10 C11 C12 170.9(2) . . . . ?
O3 C1 C2 C3 -176.22(19) . . . . ?
O5 C1 C2 C3 4.6(3) . . . . ?
O2 C10 C11 C12 -8.6(3) . . . . ?
N1 C6 C5 N2 0.3(2) . . . . ?
N2 C7 C8 C9 178.99(19) . . . . ?
N3 C13 C14 C16 0.1(2) . . . . ?
C16 C17 C18 C19 176.66(19) . . . 2_575 ?
C16 C17 C19 C18 -176.66(19) . . . 2_575 ?
C7 N2 C4 N1 -176.86(17) . . . . ?
C7 N2 C5 C6 176.74(18) . . . . ?
C7 C8 C9 C7 -0.5(3) . . . 2_556 ?
C12 C12 C11 C10 -177.2(2) 2_766 . . . ?
C4 N1 C6 C5 -0.1(2) . . . . ?
C4 N2 C7 C8 -16.4(3) . . . . ?
C4 N2 C7 C9 162.08(19) . . . 2_556 ?
C4 N2 C5 C6 -0.3(2) . . . . ?
C6 N1 C4 N2 -0.1(2) . . . . ?
C3 C3 C2 C1 178.7(2) 2_655 . . . ?
C5 N2 C7 C8 167.1(2) . . . . ?
C5 N2 C7 C9 -14.5(3) . . . 2_556 ?
C5 N2 C4 N1 0.3(2) . . . . ?
C15 N3 C13 C14 0.3(2) . . . . ?
C15 C16 C17 C18 -148.5(2) . . . . ?
C15 C16 C17 C19 28.4(3) . . . . ?
C15 C16 C14 C13 -0.5(2) . . . . ?
C17 C16 C15 N3 172.08(17) . . . . ?
C17 C16 C14 C13 -171.64(19) . . . . ?
C9 C7 C8 C9 0.5(4) 2_556 . . . ?
C18 C17 C19 C18 0.2(4) . . . 2_575 ?
C13 N3 C15 C16 -0.6(2) . . . . ?
C19 C17 C18 C19 -0.2(4) . . . 2_575 ?
C14 C16 C15 N3 0.7(2) . . . . ?
C14 C16 C17 C18 21.1(3) . . . . ?
C14 C16 C17 C19 -162.0(2) . . . . ?
